data_7229213
loop_
_publ_author_name
'Holdt, Hans-Jurgen'
'Mondal, Suvendu Sekhar'
'Hovestadt, Maximilian'
'Dey, Subarna'
'Paula, Carolin'
'Glomb, Sebastian'
'Kelling, Alexandra'
'Schilde, Uwe'
'Janiak, Christoph'
'Hartmann, Martin'

_publ_section_title
;
 Synthesis of a partially fluorinated ZIF-8 analog for ethane/ethene
 separation
;
_journal_name_full CrystEngComm
_journal_paper_doi 10.1039/C7CE01438D
_journal_year 2017
_chemical_formula_moiety 'C12 H17.5 F4.50 N6 Zn1.50, 2(C3 H7 N O)'
_chemical_formula_sum 'C18 H24.5 F4.5 N8 O2 Zn1.5'
_chemical_formula_weight 568.51
_chemical_name_systematic '(2-methyl-imidazolate)-(2-trifluoromethyl-imidazolate)-zinc(II) dimethylformamide solvate'
_space_group_crystal_system cubic
_space_group_IT_number 217
_space_group_name_Hall 'I -4 2 3'
_space_group_name_H-M_alt 'I -4 3 m'
_symmetry_space_group_name_Hall 'I -4 2 3'
_symmetry_space_group_name_H-M 'I -4 3 m'
_atom_sites_solution_hydrogens geom
_atom_sites_solution_primary direct
_atom_sites_solution_secondary difmap
_audit_creation_method SHELXL-2014/7
_audit_update_record
;
2017-04-07 deposited with the CCDC.
2017-09-20 downloaded from the CCDC.
;
_cell_angle_alpha 90
_cell_angle_beta 90
_cell_angle_gamma 90
_cell_formula_units_Z 8
_cell_length_a 17.0786(6)
_cell_length_b 17.0786(6)
_cell_length_c 17.0786(6)
_cell_measurement_reflns_used 9050
_cell_measurement_temperature 180(2)
_cell_measurement_theta_max 24.46
_cell_measurement_theta_min 1.69
_cell_volume 4981.5(3)
_computing_cell_refinement 'X-AREA (Stoe, 2015)'
_computing_data_collection 'X-AREA (Stoe, 2015)'
_computing_data_reduction 'X-RED (Stoe, 2015)'
_computing_publication_material
; 
 SHELXL-2014/7 (Sheldrick, 2014)
 Diamond (Blankenburg, 2015)
;
_computing_structure_refinement 'SHELXL-2014/7 (Sheldrick, 2014)'
_computing_structure_solution 'SHELXS-97 (Sheldrick, 1997)'
_diffrn_ambient_temperature 180(2)
_diffrn_detector 'image plate (34 cm diameter)'
_diffrn_detector_area_resol_mean 6.67
_diffrn_detector_type STOE
_diffrn_measured_fraction_theta_full 0.996
_diffrn_measured_fraction_theta_max 0.996
_diffrn_measurement_details
; 
 180 frames, 5 min exposure time
;
_diffrn_measurement_device '2-circle goniometer'
_diffrn_measurement_device_type 'STOE IPDS 2'
_diffrn_measurement_method '\w scan, \d \w = 1.0 deg'
_diffrn_radiation_monochromator 'plane graphite'
_diffrn_radiation_source 'fine-focus sealed tube'
_diffrn_radiation_type 'Mo K\a'
_diffrn_radiation_wavelength 0.71073
_diffrn_reflns_av_R_equivalents 0.0637
_diffrn_reflns_av_unetI/netI 0.0228
_diffrn_reflns_Laue_measured_fraction_full 0.996
_diffrn_reflns_Laue_measured_fraction_max 0.996
_diffrn_reflns_limit_h_max 20
_diffrn_reflns_limit_h_min -20
_diffrn_reflns_limit_k_max 20
_diffrn_reflns_limit_k_min -20
_diffrn_reflns_limit_l_max 20
_diffrn_reflns_limit_l_min -20
_diffrn_reflns_number 16222
_diffrn_reflns_point_group_measured_fraction_full 0.995
_diffrn_reflns_point_group_measured_fraction_max 0.995
_diffrn_reflns_theta_full 24.918
_diffrn_reflns_theta_max 24.918
_diffrn_reflns_theta_min 1.686
_exptl_absorpt_coefficient_mu 1.520
_exptl_absorpt_correction_T_max 0.8269
_exptl_absorpt_correction_T_min 0.8258
_exptl_absorpt_correction_type integration
_exptl_absorpt_process_details 'X-AREA (Stoe, 2015)'
_exptl_crystal_colour brown
_exptl_crystal_density_diffrn 1.516
_exptl_crystal_density_method 'not measured'
_exptl_crystal_description prism
_exptl_crystal_F_000 2320
_exptl_crystal_size_max 0.170
_exptl_crystal_size_mid 0.160
_exptl_crystal_size_min 0.090
_refine_diff_density_max 0.199
_refine_diff_density_min -0.246
_refine_diff_density_rms 0.057
_refine_ls_abs_structure_details
;
 Flack x determined using 265 quotients [(I+)-(I-)]/[(I+)+(I-)]
 (Parsons, Flack and Wagner, Acta Cryst. B69 (2013) 249-259).
;
_refine_ls_abs_structure_Flack -0.007(11)
_refine_ls_extinction_method none
_refine_ls_goodness_of_fit_ref 1.143
_refine_ls_hydrogen_treatment constr
_refine_ls_matrix_type full
_refine_ls_number_parameters 48
_refine_ls_number_reflns 848
_refine_ls_number_restraints 0
_refine_ls_restrained_S_all 1.143
_refine_ls_R_factor_all 0.0450
_refine_ls_R_factor_gt 0.0383
_refine_ls_shift/su_max 0.000
_refine_ls_shift/su_mean 0.000
_refine_ls_structure_factor_coef Fsqd
_refine_ls_weighting_details 'w=1/[\s^2^(Fo^2^)+(0.0574P)^2^] where P=(Fo^2^+2Fc^2^)/3'
_refine_ls_weighting_scheme calc
_refine_ls_wR_factor_gt 0.0976
_refine_ls_wR_factor_ref 0.1003
_reflns_number_gt 702
_reflns_number_total 848
_reflns_threshold_expression 'I > 2\s(I)'
_cod_data_source_file c7ce01438d2.cif
_cod_data_source_block ZIF-318
_cod_original_cell_volume 4981.5(5)
_cod_original_formula_sum 'C18 H24.50 F4.50 N8 O2 Zn1.50'
_cod_database_code 7229213
_shelx_space_group_comment
;
The symmetry employed for this shelxl refinement is uniquely defined
by the following loop, which should always be used as a source of
symmetry information in preference to the above space-group names.
They are only intended as comments.
;
_platon_squeeze_void_probe_radius 1.20

loop_
_space_group_symop_operation_xyz
'x, y, z'
'x, -y, -z'
'-x, -y, z'
'-x, y, -z'
'y, -x, -z'
'-y, -x, z'
'-y, x, -z'
'y, x, z'
'y, z, x'
'-y, -z, x'
'y, -z, -x'
'-y, z, -x'
'z, -y, -x'
'z, y, x'
'-z, y, -x'
'-z, -y, x'
'z, x, y'
'-z, x, -y'
'-z, -x, y'
'z, -x, -y'
'x, z, y'
'x, -z, -y'
'-x, z, -y'
'-x, -z, y'
'x+1/2, y+1/2, z+1/2'
'x+1/2, -y+1/2, -z+1/2'
'-x+1/2, -y+1/2, z+1/2'
'-x+1/2, y+1/2, -z+1/2'
'y+1/2, -x+1/2, -z+1/2'
'-y+1/2, -x+1/2, z+1/2'
'-y+1/2, x+1/2, -z+1/2'
'y+1/2, x+1/2, z+1/2'
'y+1/2, z+1/2, x+1/2'
'-y+1/2, -z+1/2, x+1/2'
'y+1/2, -z+1/2, -x+1/2'
'-y+1/2, z+1/2, -x+1/2'
'z+1/2, -y+1/2, -x+1/2'
'z+1/2, y+1/2, x+1/2'
'-z+1/2, y+1/2, -x+1/2'
'-z+1/2, -y+1/2, x+1/2'
'z+1/2, x+1/2, y+1/2'
'-z+1/2, x+1/2, -y+1/2'
'-z+1/2, -x+1/2, y+1/2'
'z+1/2, -x+1/2, -y+1/2'
'x+1/2, z+1/2, y+1/2'
'x+1/2, -z+1/2, -y+1/2'
'-x+1/2, z+1/2, -y+1/2'
'-x+1/2, -z+1/2, y+1/2'

loop_
_atom_site_label
_atom_site_type_symbol
_atom_site_fract_x
_atom_site_fract_y
_atom_site_fract_z
_atom_site_U_iso_or_equiv
_atom_site_adp_type
_atom_site_occupancy
_atom_site_site_symmetry_order
_atom_site_calc_flag
_atom_site_refinement_flags_posn
_atom_site_refinement_flags_adp
_atom_site_refinement_flags_occupancy
C1 C 0.4909(8) 0.8764(3) 0.8764(3) 0.074(2) Uani 1 2 d S T P
C2 C 0.6003(3) 0.8702(4) 0.8140(4) 0.0857(16) Uani 1 1 d . . .
H2 H 0.6417 0.8803 0.7783 0.103 Uiso 1 1 calc R U .
C3 C 0.4126(5) 0.9056(5) 0.9056(5) 0.092(3) Uani 1 2 d S T P
F1 F 0.3701(7) 0.9490(9) 0.8609(7) 0.084(4) Uani 0.25 1 d . . P
F2 F 0.4221(10) 0.9674(7) 0.9674(7) 0.090(5) Uani 0.25 2 d S T P
N1 N 0.5296(2) 0.9106(3) 0.8173(3) 0.0747(13) Uani 1 1 d . . .
Zn1 Zn 0.5000 1.0000 0.7500 0.0717(5) Uani 1 4 d S T P

loop_
_atom_site_aniso_label
_atom_site_aniso_U_11
_atom_site_aniso_U_22
_atom_site_aniso_U_33
_atom_site_aniso_U_23
_atom_site_aniso_U_13
_atom_site_aniso_U_12
C1 0.071(6) 0.075(2) 0.075(2) -0.006(3) -0.001(3) -0.001(3)
C2 0.072(4) 0.098(4) 0.087(4) 0.012(3) 0.010(3) 0.004(3)
C3 0.065(5) 0.106(4) 0.106(4) 0.021(6) 0.008(4) 0.008(4)
F1 0.060(7) 0.109(10) 0.084(8) 0.032(7) 0.009(6) 0.035(7)
F2 0.069(10) 0.101(8) 0.101(8) -0.027(9) 0.012(6) 0.012(6)
N1 0.073(3) 0.083(3) 0.067(3) 0.004(2) 0.002(2) -0.001(2)
Zn1 0.0759(6) 0.0759(6) 0.0632(6) 0.000 0.000 0.000

loop_
_atom_type_symbol
_atom_type_description
_atom_type_scat_dispersion_real
_atom_type_scat_dispersion_imag
_atom_type_scat_source
C C 0.0033 0.0016 'International Tables Vol C Tables 4.2.6.8 and 6.1.1.4'
H H 0.0000 0.0000 'International Tables Vol C Tables 4.2.6.8 and 6.1.1.4'
F F 0.0171 0.0103 'International Tables Vol C Tables 4.2.6.8 and 6.1.1.4'
N N 0.0061 0.0033 'International Tables Vol C Tables 4.2.6.8 and 6.1.1.4'
O O 0.0106 0.0060 'International Tables Vol C Tables 4.2.6.8 and 6.1.1.4'
Zn Zn 0.2839 1.4301 'International Tables Vol C Tables 4.2.6.8 and 6.1.1.4'

loop_
_geom_angle_atom_site_label_1
_geom_angle_atom_site_label_2
_geom_angle_atom_site_label_3
_geom_angle
_geom_angle_site_symmetry_1
_geom_angle_site_symmetry_3
N1 C1 N1 114.4(10) . 21
N1 C1 C3 122.8(5) . .
N1 C1 C3 122.8(5) 21 .
C2 C2 N1 108.8(3) 21 .
C2 C2 H2 125.6 21 .
N1 C2 H2 125.6 . .
F1 C3 F1 111.4(13) . 21
F1 C3 C1 119.5(7) . .
F1 C3 C1 119.5(7) 21 .
F1 C3 F2 94.2(9) . .
F1 C3 F2 94.2(9) 21 .
C1 C3 F2 111.6(9) . .
C3 F2 F2 173.8(7) . 2_577
C1 N1 C2 104.0(6) . .
C1 N1 Zn1 130.4(5) . .
C2 N1 Zn1 125.6(4) . .
N1 Zn1 N1 109.77(14) 29_466 3_675
N1 Zn1 N1 108.9(3) 29_466 31_656
N1 Zn1 N1 109.77(14) 3_675 31_656
N1 Zn1 N1 109.77(14) 29_466 .
N1 Zn1 N1 108.9(3) 3_675 .
N1 Zn1 N1 109.77(14) 31_656 .

loop_
_geom_bond_atom_site_label_1
_geom_bond_atom_site_label_2
_geom_bond_distance
_geom_bond_site_symmetry_2
C1 N1 1.341(7) .
C1 N1 1.341(7) 21
C1 C3 1.510(15) .
C2 C2 1.358(12) 21
C2 N1 1.391(7) .
C2 H2 0.9500 .
C3 F1 1.288(12) .
C3 F1 1.288(12) 21
C3 F2 1.502(18) .
F2 F2 1.57(3) 2_577
N1 Zn1 1.976(4) .
Zn1 N1 1.976(5) 29_466
Zn1 N1 1.976(4) 3_675
Zn1 N1 1.976(5) 31_656

loop_
_geom_torsion_atom_site_label_1
_geom_torsion_atom_site_label_2
_geom_torsion_atom_site_label_3
_geom_torsion_atom_site_label_4
_geom_torsion
_geom_torsion_site_symmetry_1
_geom_torsion_site_symmetry_4
N1 C1 C3 F1 20.5(16) . .
N1 C1 C3 F1 -163.9(10) 21 .
N1 C1 C3 F1 163.9(10) . 21
N1 C1 C3 F1 -20.5(16) 21 21
N1 C1 C3 F2 -87.8(7) . .
N1 C1 C3 F2 87.8(7) 21 .
N1 C1 N1 C2 -0.8(9) 21 .
C3 C1 N1 C2 175.2(8) . .
N1 C1 N1 Zn1 -178.7(2) 21 .
C3 C1 N1 Zn1 -2.8(12) . .
C2 C2 N1 C1 0.4(5) 21 .
C2 C2 N1 Zn1 178.5(3) 21 .

loop_
_platon_squeeze_void_nr
_platon_squeeze_void_average_x
_platon_squeeze_void_average_y
_platon_squeeze_void_average_z
_platon_squeeze_void_volume
_platon_squeeze_void_count_electrons
_platon_squeeze_void_content
1 -0.011 -0.005 -0.003 2269 683 ' '
